data_2222951
loop_
_publ_author_name
'Sykora, Richard E.'
'McDonald, Lane'
'Spyridis, Greg T.'

_publ_section_title
;
 Triphenylmethyl benzoate
;
_journal_coeditor_code ZS2001
_journal_issue 8
_journal_name_full 'Acta Crystallographica Section E'
_journal_page_first o2026
_journal_paper_doi 10.1107/S160053680902889X
_journal_volume 65
_journal_year 2009
_chemical_formula_iupac 'C26 H20 O2'
_chemical_formula_moiety 'C26 H20 O2'
_chemical_formula_sum 'C26 H20 O2'
_chemical_formula_weight 364.42
_chemical_melting_point_gt 440.5
_chemical_melting_point_lt 444.5
_chemical_name_common 'triphenylmethyl benzoate'
_chemical_name_systematic
;
Triphenylmethyl benzoate
;
_space_group_IT_number 33
_symmetry_cell_setting orthorhombic
_symmetry_space_group_name_Hall 'P 2c -2n'
_symmetry_space_group_name_H-M 'P n a 21'
_atom_sites_solution_hydrogens geom
_atom_sites_solution_primary direct
_atom_sites_solution_secondary none
_audit_creation_method SHELXL97
_cell_angle_alpha 90.00
_cell_angle_beta 90.00
_cell_angle_gamma 90.00
_cell_formula_units_Z 4
_cell_length_a 8.9512(4)
_cell_length_b 14.9545(5)
_cell_length_c 14.4038(6)
_cell_measurement_pressure 101.3
_cell_measurement_reflns_used 2913
_cell_measurement_temperature 290(2)
_cell_measurement_theta_max 30.3785
_cell_measurement_theta_min 3.0602
_cell_volume 1928.10(13)
_computing_cell_refinement '<i>CrysAlis Pro</i> (Oxford Diffraction, 2009)'
_computing_data_collection '<i>CrysAlis Pro</i> (Oxford Diffraction, 2009)'
_computing_data_reduction '<i>CrysAlis Pro</i> (Oxford Diffraction, 2009)'
_computing_molecular_graphics '<i>SHELXP97</i> (Sheldrick, 2008)'
_computing_publication_material '<i>publCIF</i> (Westrip, 2009)'
_computing_structure_refinement '<i>SHELXL97</i> (Sheldrick, 2008)'
_computing_structure_solution '<i>SHELXS97</i> (Sheldrick, 2008)'
_diffrn_ambient_temperature 290(2)
_diffrn_detector_area_resol_mean 16.0514
_diffrn_measured_fraction_theta_full 0.986
_diffrn_measured_fraction_theta_max 0.881
_diffrn_measurement_device_type 'Oxford Diffraction Xcalibur diffractometer with an Eos CCD detector'
_diffrn_measurement_method \w
_diffrn_radiation_monochromator graphite
_diffrn_radiation_source 'fine-focus sealed tube'
_diffrn_radiation_type MoK\a
_diffrn_radiation_wavelength 0.71073
_diffrn_reflns_av_R_equivalents 0.0215
_diffrn_reflns_av_sigmaI/netI 0.0381
_diffrn_reflns_limit_h_max 6
_diffrn_reflns_limit_h_min -11
_diffrn_reflns_limit_k_max 8
_diffrn_reflns_limit_k_min -20
_diffrn_reflns_limit_l_max 20
_diffrn_reflns_limit_l_min -14
_diffrn_reflns_number 6656
_diffrn_reflns_theta_full 28.00
_diffrn_reflns_theta_max 30.44
_diffrn_reflns_theta_min 3.55
_diffrn_standards_number 0
_exptl_absorpt_coefficient_mu 0.078
_exptl_absorpt_correction_T_max 0.995
_exptl_absorpt_correction_T_min 0.959
_exptl_absorpt_correction_type multi-scan
_exptl_absorpt_process_details '(<i>SADABS</i>; Sheldrick, 1996)'
_exptl_crystal_colour colorless
_exptl_crystal_density_diffrn 1.255
_exptl_crystal_density_method 'not measured'
_exptl_crystal_description prism
_exptl_crystal_F_000 768
_exptl_crystal_size_max 0.500
_exptl_crystal_size_mid 0.152
_exptl_crystal_size_min 0.068
_refine_diff_density_max 0.121
_refine_diff_density_min -0.121
_refine_ls_extinction_coef 0.0067(13)
_refine_ls_extinction_expression Fc^*^=kFc[1+0.001xFc^2^\l^3^/sin(2\q)]^-1/4^
_refine_ls_extinction_method '<i>SHELXL97</i> (Sheldrick, 2008)'
_refine_ls_goodness_of_fit_ref 0.906
_refine_ls_hydrogen_treatment constr
_refine_ls_matrix_type full
_refine_ls_number_parameters 254
_refine_ls_number_reflns 2664
_refine_ls_number_restraints 1
_refine_ls_restrained_S_all 0.906
_refine_ls_R_factor_all 0.0586
_refine_ls_R_factor_gt 0.0363
_refine_ls_shift/su_max 0.000
_refine_ls_shift/su_mean 0.000
_refine_ls_structure_factor_coef Fsqd
_refine_ls_weighting_details 'calc w=1/[\s^2^(Fo^2^)+(0.0394P)^2^] where P=(Fo^2^+2Fc^2^)/3'
_refine_ls_weighting_scheme calc
_refine_ls_wR_factor_gt 0.0662
_refine_ls_wR_factor_ref 0.0704
_reflns_number_gt 1879
_reflns_number_total 2664
_reflns_threshold_expression I>2\s(I)
_cod_data_source_file zs2001.cif
_cod_data_source_block I
_cod_database_code 2222951
_cod_database_fobs_code 2222951

loop_
_symmetry_equiv_pos_as_xyz
'x, y, z'
'-x, -y, z+1/2'
'x+1/2, -y+1/2, z'
'-x+1/2, y+1/2, z+1/2'

loop_
_atom_site_type_symbol
_atom_site_label
_atom_site_fract_x
_atom_site_fract_y
_atom_site_fract_z
_atom_site_U_iso_or_equiv
_atom_site_adp_type
_atom_site_calc_flag
_atom_site_refinement_flags
_atom_site_occupancy
_atom_site_disorder_assembly
_atom_site_disorder_group
O O1 0.09567(13) 0.02387(8) 0.19684(8) 0.0377(3) Uani d . 1 . .
O O2 0.27149(15) -0.04826(9) 0.28069(10) 0.0513(3) Uani d . 1 . .
C C1 0.23123(18) -0.01384(11) 0.20970(13) 0.0364(4) Uani d . 1 . .
C C2 0.3253(2) -0.00547(11) 0.12520(13) 0.0389(4) Uani d . 1 . .
C C3 0.2950(2) 0.05570(13) 0.05580(13) 0.0470(5) Uani d . 1 . .
H H3 0.2109 0.0920 0.0602 0.056 Uiso calc R 1 . .
C C4 0.3891(3) 0.06332(16) -0.02053(15) 0.0611(6) Uani d . 1 . .
H H4 0.3684 0.1045 -0.0671 0.073 Uiso calc R 1 . .
C C5 0.5127(3) 0.0096(2) -0.02643(17) 0.0715(7) Uani d . 1 . .
H H5 0.5764 0.0146 -0.0772 0.086 Uiso calc R 1 . .
C C6 0.5431(3) -0.05147(18) 0.0419(2) 0.0729(7) Uani d . 1 . .
H H6 0.6267 -0.0881 0.0367 0.087 Uiso calc R 1 . .
C C7 0.4512(2) -0.05927(14) 0.11823(16) 0.0564(5) Uani d . 1 . .
H H7 0.4734 -0.1003 0.1648 0.068 Uiso calc R 1 . .
C C8 -0.01225(19) 0.02868(11) 0.27363(12) 0.0340(4) Uani d . 1 . .
C C9 -0.05440(19) -0.06734(11) 0.30194(12) 0.0352(4) Uani d . 1 . .
C C10 -0.1514(2) -0.11564(12) 0.24597(14) 0.0486(5) Uani d . 1 . .
H H10 -0.1927 -0.0888 0.1937 0.058 Uiso calc R 1 . .
C C11 -0.1874(3) -0.20348(13) 0.26723(17) 0.0612(6) Uani d . 1 . .
H H11 -0.2518 -0.2353 0.2288 0.073 Uiso calc R 1 . .
C C12 -0.1287(3) -0.24365(13) 0.34465(17) 0.0589(6) Uani d . 1 . .
H H12 -0.1538 -0.3024 0.3591 0.071 Uiso calc R 1 . .
C C13 -0.0327(2) -0.19667(12) 0.40057(16) 0.0517(5) Uani d . 1 . .
H H13 0.0073 -0.2239 0.4530 0.062 Uiso calc R 1 . .
C C14 0.0052(2) -0.10936(12) 0.37983(14) 0.0424(4) Uani d . 1 . .
H H14 0.0709 -0.0784 0.4182 0.051 Uiso calc R 1 . .
C C15 0.0481(2) 0.08856(11) 0.35106(13) 0.0361(4) Uani d . 1 . .
C C16 0.1604(2) 0.15027(12) 0.33333(15) 0.0480(5) Uani d . 1 . .
H H16 0.2058 0.1517 0.2753 0.058 Uiso calc R 1 . .
C C17 0.2052(3) 0.20958(14) 0.40161(19) 0.0649(7) Uani d . 1 . .
H H17 0.2819 0.2499 0.3894 0.078 Uiso calc R 1 . .
C C18 0.1379(3) 0.20969(14) 0.48721(18) 0.0672(7) Uani d . 1 . .
H H18 0.1681 0.2501 0.5326 0.081 Uiso calc R 1 . .
C C19 0.0260(3) 0.14994(15) 0.50529(16) 0.0622(6) Uani d . 1 . .
H H19 -0.0203 0.1500 0.5631 0.075 Uiso calc R 1 . .
C C20 -0.0189(2) 0.08948(13) 0.43834(13) 0.0481(5) Uani d . 1 . .
H H20 -0.0947 0.0489 0.4517 0.058 Uiso calc R 1 . .
C C21 -0.14691(19) 0.07741(10) 0.23019(12) 0.0364(4) Uani d . 1 . .
C C22 -0.1388(2) 0.12181(13) 0.14637(15) 0.0545(5) Uani d . 1 . .
H H22 -0.0505 0.1205 0.1124 0.065 Uiso calc R 1 . .
C C23 -0.2611(3) 0.16830(15) 0.11242(19) 0.0677(7) Uani d . 1 . .
H H23 -0.2539 0.1981 0.0559 0.081 Uiso calc R 1 . .
C C24 -0.3917(2) 0.17089(13) 0.1609(2) 0.0619(6) Uani d . 1 . .
H H24 -0.4733 0.2022 0.1377 0.074 Uiso calc R 1 . .
C C25 -0.4017(2) 0.12700(15) 0.24394(18) 0.0601(6) Uani d . 1 . .
H H25 -0.4905 0.1284 0.2774 0.072 Uiso calc R 1 . .
C C26 -0.2805(2) 0.08062(13) 0.27826(16) 0.0512(5) Uani d . 1 . .
H H26 -0.2889 0.0510 0.3348 0.061 Uiso calc R 1 . .

loop_
_atom_site_aniso_label
_atom_site_aniso_U_11
_atom_site_aniso_U_22
_atom_site_aniso_U_33
_atom_site_aniso_U_12
_atom_site_aniso_U_13
_atom_site_aniso_U_23
O1 0.0315(6) 0.0499(6) 0.0316(6) 0.0018(5) 0.0016(5) 0.0073(6)
O2 0.0433(7) 0.0647(8) 0.0459(8) 0.0086(6) -0.0012(7) 0.0170(7)
C1 0.0318(9) 0.0397(8) 0.0377(10) -0.0005(7) 0.0008(8) 0.0045(8)
C2 0.0331(9) 0.0452(9) 0.0385(10) -0.0048(8) -0.0011(8) -0.0075(9)
C3 0.0390(11) 0.0613(12) 0.0407(11) -0.0085(9) -0.0003(8) 0.0032(10)
C4 0.0582(15) 0.0878(15) 0.0373(11) -0.0193(12) 0.0025(11) 0.0017(12)
C5 0.0568(15) 0.109(2) 0.0482(13) -0.0211(14) 0.0167(12) -0.0187(15)
C6 0.0523(15) 0.0930(18) 0.0732(17) 0.0105(13) 0.0152(13) -0.0237(15)
C7 0.0464(12) 0.0656(12) 0.0572(13) 0.0076(10) 0.0028(11) -0.0081(11)
C8 0.0313(9) 0.0397(9) 0.0310(9) 0.0004(7) 0.0020(7) 0.0017(8)
C9 0.0339(9) 0.0363(8) 0.0352(10) -0.0007(7) 0.0051(8) -0.0005(8)
C10 0.0560(12) 0.0483(10) 0.0414(11) -0.0051(10) -0.0024(9) -0.0026(9)
C11 0.0712(15) 0.0511(12) 0.0611(15) -0.0175(10) 0.0012(12) -0.0137(12)
C12 0.0751(15) 0.0384(10) 0.0633(13) -0.0080(10) 0.0131(12) 0.0023(11)
C13 0.0594(13) 0.0429(10) 0.0529(13) 0.0007(9) 0.0052(10) 0.0099(10)
C14 0.0442(11) 0.0415(9) 0.0416(10) -0.0015(8) 0.0012(8) 0.0026(9)
C15 0.0369(10) 0.0333(8) 0.0380(10) 0.0033(7) -0.0080(8) 0.0034(8)
C16 0.0545(12) 0.0409(9) 0.0488(12) -0.0062(8) -0.0097(10) 0.0058(9)
C17 0.0739(16) 0.0410(10) 0.0798(18) -0.0098(10) -0.0277(14) 0.0023(12)
C18 0.0845(18) 0.0490(11) 0.0682(17) 0.0092(12) -0.0348(14) -0.0176(12)
C19 0.0716(16) 0.0685(15) 0.0465(12) 0.0149(13) -0.0105(11) -0.0109(12)
C20 0.0520(12) 0.0501(11) 0.0421(11) 0.0020(9) -0.0028(9) -0.0037(10)
C21 0.0317(9) 0.0365(8) 0.0410(11) -0.0018(7) -0.0039(8) -0.0017(8)
C22 0.0417(11) 0.0644(11) 0.0574(13) 0.0009(10) -0.0059(10) 0.0180(12)
C23 0.0558(14) 0.0701(13) 0.0771(17) 0.0055(11) -0.0182(13) 0.0245(13)
C24 0.0489(13) 0.0501(11) 0.0866(18) 0.0090(9) -0.0288(13) -0.0054(13)
C25 0.0361(11) 0.0703(13) 0.0739(16) 0.0085(10) -0.0039(11) -0.0200(13)
C26 0.0400(10) 0.0628(12) 0.0508(12) 0.0055(9) 0.0001(10) -0.0017(11)

loop_
_atom_type_symbol
_atom_type_description
_atom_type_scat_dispersion_real
_atom_type_scat_dispersion_imag
_atom_type_scat_source
C C 0.0033 0.0016 'International Tables Vol C Tables 4.2.6.8 and 6.1.1.4'
H H 0.0000 0.0000 'International Tables Vol C Tables 4.2.6.8 and 6.1.1.4'
O O 0.0106 0.0060 'International Tables Vol C Tables 4.2.6.8 and 6.1.1.4'

loop_
_geom_angle_atom_site_label_1
_geom_angle_atom_site_label_2
_geom_angle_atom_site_label_3
_geom_angle_site_symmetry_1
_geom_angle_site_symmetry_3
_geom_angle
_geom_angle_publ_flag
C1 O1 C8 . . 120.50(13) ?
O2 C1 O1 . . 124.44(16) ?
O2 C1 C2 . . 124.32(15) ?
O1 C1 C2 . . 111.22(15) ?
C3 C2 C7 . . 119.40(19) ?
C3 C2 C1 . . 122.47(17) ?
C7 C2 C1 . . 118.09(18) ?
C2 C3 C4 . . 120.5(2) ?
C2 C3 H3 . . 119.8 ?
C4 C3 H3 . . 119.8 ?
C5 C4 C3 . . 119.4(2) ?
C5 C4 H4 . . 120.3 ?
C3 C4 H4 . . 120.3 ?
C6 C5 C4 . . 120.4(2) ?
C6 C5 H5 . . 119.8 ?
C4 C5 H5 . . 119.8 ?
C5 C6 C7 . . 120.8(2) ?
C5 C6 H6 . . 119.6 ?
C7 C6 H6 . . 119.6 ?
C6 C7 C2 . . 119.5(2) ?
C6 C7 H7 . . 120.2 ?
C2 C7 H7 . . 120.2 ?
O1 C8 C15 . . 110.20(13) ?
O1 C8 C9 . . 108.33(13) ?
C15 C8 C9 . . 116.08(14) ?
O1 C8 C21 . . 103.39(13) ?
C15 C8 C21 . . 107.19(12) ?
C9 C8 C21 . . 110.90(13) ?
C10 C9 C14 . . 118.24(16) ?
C10 C9 C8 . . 119.00(15) ?
C14 C9 C8 . . 122.71(16) ?
C11 C10 C9 . . 120.7(2) ?
C11 C10 H10 . . 119.7 ?
C9 C10 H10 . . 119.7 ?
C12 C11 C10 . . 120.3(2) ?
C12 C11 H11 . . 119.8 ?
C10 C11 H11 . . 119.8 ?
C13 C12 C11 . . 119.56(18) ?
C13 C12 H12 . . 120.2 ?
C11 C12 H12 . . 120.2 ?
C12 C13 C14 . . 120.7(2) ?
C12 C13 H13 . . 119.6 ?
C14 C13 H13 . . 119.6 ?
C13 C14 C9 . . 120.44(19) ?
C13 C14 H14 . . 119.8 ?
C9 C14 H14 . . 119.8 ?
C16 C15 C20 . . 118.12(17) ?
C16 C15 C8 . . 120.72(17) ?
C20 C15 C8 . . 120.79(16) ?
C17 C16 C15 . . 120.3(2) ?
C17 C16 H16 . . 119.8 ?
C15 C16 H16 . . 119.8 ?
C18 C17 C16 . . 120.8(2) ?
C18 C17 H17 . . 119.6 ?
C16 C17 H17 . . 119.6 ?
C19 C18 C17 . . 119.5(2) ?
C19 C18 H18 . . 120.3 ?
C17 C18 H18 . . 120.3 ?
C18 C19 C20 . . 120.5(2) ?
C18 C19 H19 . . 119.7 ?
C20 C19 H19 . . 119.7 ?
C19 C20 C15 . . 120.7(2) ?
C19 C20 H20 . . 119.6 ?
C15 C20 H20 . . 119.6 ?
C22 C21 C26 . . 117.85(18) ?
C22 C21 C8 . . 122.77(16) ?
C26 C21 C8 . . 119.32(16) ?
C21 C22 C23 . . 120.5(2) ?
C21 C22 H22 . . 119.7 ?
C23 C22 H22 . . 119.7 ?
C24 C23 C22 . . 120.8(2) ?
C24 C23 H23 . . 119.6 ?
C22 C23 H23 . . 119.6 ?
C23 C24 C25 . . 119.4(2) ?
C23 C24 H24 . . 120.3 ?
C25 C24 H24 . . 120.3 ?
C24 C25 C26 . . 120.2(2) ?
C24 C25 H25 . . 119.9 ?
C26 C25 H25 . . 119.9 ?
C25 C26 C21 . . 121.2(2) ?
C25 C26 H26 . . 119.4 ?
C21 C26 H26 . . 119.4 ?

loop_
_geom_bond_atom_site_label_1
_geom_bond_atom_site_label_2
_geom_bond_site_symmetry_2
_geom_bond_distance
_geom_bond_publ_flag
O1 C1 . 1.351(2) ?
O1 C8 . 1.470(2) ?
O2 C1 . 1.200(2) ?
C1 C2 . 1.486(2) ?
C2 C3 . 1.382(3) ?
C2 C7 . 1.388(3) ?
C3 C4 . 1.390(3) ?
C3 H3 . 0.9300 ?
C4 C5 . 1.370(4) ?
C4 H4 . 0.9300 ?
C5 C6 . 1.369(4) ?
C5 H5 . 0.9300 ?
C6 C7 . 1.378(3) ?
C6 H6 . 0.9300 ?
C7 H7 . 0.9300 ?
C8 C15 . 1.529(2) ?
C8 C9 . 1.540(2) ?
C8 C21 . 1.541(2) ?
C9 C10 . 1.388(3) ?
C9 C14 . 1.392(3) ?
C10 C11 . 1.387(3) ?
C10 H10 . 0.9300 ?
C11 C12 . 1.372(3) ?
C11 H11 . 0.9300 ?
C12 C13 . 1.371(3) ?
C12 H12 . 0.9300 ?
C13 C14 . 1.382(3) ?
C13 H13 . 0.9300 ?
C14 H14 . 0.9300 ?
C15 C16 . 1.389(3) ?
C15 C20 . 1.393(3) ?
C16 C17 . 1.384(3) ?
C16 H16 . 0.9300 ?
C17 C18 . 1.373(4) ?
C17 H17 . 0.9300 ?
C18 C19 . 1.367(3) ?
C18 H18 . 0.9300 ?
C19 C20 . 1.382(3) ?
C19 H19 . 0.9300 ?
C20 H20 . 0.9300 ?
C21 C22 . 1.380(3) ?
C21 C26 . 1.383(3) ?
C22 C23 . 1.386(3) ?
C22 H22 . 0.9300 ?
C23 C24 . 1.362(3) ?
C23 H23 . 0.9300 ?
C24 C25 . 1.368(3) ?
C24 H24 . 0.9300 ?
C25 C26 . 1.379(3) ?
C25 H25 . 0.9300 ?
C26 H26 . 0.9300 ?

loop_
_cod_related_entry_id
_cod_related_entry_database
_cod_related_entry_code
1 ChemSpider 539782
